data_7711479
loop_
_publ_author_name
'Korona, Krzesimir'
'Kornowicz, Arkadiusz'
'Justyniak, Iwona'
'Terlecki, Micha\/l'
'Blachowski, Artur'
'Lewinski, Janusz'

_publ_section_title
;
 Non-redox reactivity of V(II) and Fe(II) formamidinates towards CO2
 resulting in the formation of novel M(II) carbamates
;
_journal_name_full 'Dalton Transactions'
_journal_paper_doi 10.1039/D2DT02274E
_journal_year 2022
_chemical_formula_sum 'C38 H46 N4 O2 V'
_chemical_formula_weight 641.73
_space_group_crystal_system triclinic
_space_group_IT_number 2
_space_group_name_Hall '-P 1'
_space_group_name_H-M_alt 'P -1'
_atom_sites_solution_hydrogens geom
_audit_creation_method SHELXL-2018/3
_audit_update_record
;
2022-09-29 deposited with the CCDC.	2022-10-11 downloaded from the CCDC.
;
_cell_angle_alpha 108.573(5)
_cell_angle_beta 92.537(5)
_cell_angle_gamma 107.338(5)
_cell_formula_units_Z 2
_cell_length_a 9.479(5)
_cell_length_b 12.620(5)
_cell_length_c 15.960(5)
_cell_measurement_reflns_used 5711
_cell_measurement_temperature 100(2)
_cell_measurement_theta_max 29.2181
_cell_measurement_theta_min 2.2734
_cell_volume 1707.0(12)
_computing_cell_refinement
;
CrysAlisPro, Agilent Technologies,
Version 1.171.35.19 (release 27-10-2011 CrysAlis171 .NET)
(compiled Oct 27 2011,15:02:11)
;
_computing_data_collection
;
CrysAlisPro, Agilent Technologies,
Version 1.171.35.19 (release 27-10-2011 CrysAlis171 .NET)
(compiled Oct 27 2011,15:02:11)
;
_computing_data_reduction
;
CrysAlisPro, Agilent Technologies,
Version 1.171.35.19 (release 27-10-2011 CrysAlis171 .NET)
(compiled Oct 27 2011,15:02:11)
;
_computing_molecular_graphics
;
CrystalMaker (Palmer, D. C. (2014) CrystalMaker Software Ltd, Begbroke, Oxfordshire, England.)
ORTEP III (Farrugia, L. J. (2012). J. Appl. Cryst. 45, 849-854.)
;
_computing_publication_material
;
WinGX: Farrugia, L. J. (2012). J. Appl. Cryst. 45, 849-854.)
;
_computing_structure_refinement 'SHELXL-2018/3 (Sheldrick, 2018)'
_computing_structure_solution 'SHELXT (Sheldrick, G. M. (2015). Acta Cryst. A71, 3-8)'
_diffrn_ambient_temperature 100(2)
_diffrn_detector_area_resol_mean 16.2974
_diffrn_measured_fraction_theta_full 0.999
_diffrn_measured_fraction_theta_max 0.989
_diffrn_measurement_device 'four-circle diffractometer'
_diffrn_measurement_device_type 'SuperNova, Dual, Cu at home/near, Eos'
_diffrn_measurement_method '\w scans'
_diffrn_radiation_type MoK\a
_diffrn_radiation_wavelength 0.71073
_diffrn_reflns_av_R_equivalents 0.0220
_diffrn_reflns_av_unetI/netI 0.0396
_diffrn_reflns_Laue_measured_fraction_full 0.999
_diffrn_reflns_Laue_measured_fraction_max 0.989
_diffrn_reflns_limit_h_max 12
_diffrn_reflns_limit_h_min -11
_diffrn_reflns_limit_k_max 15
_diffrn_reflns_limit_k_min -13
_diffrn_reflns_limit_l_max 18
_diffrn_reflns_limit_l_min -20
_diffrn_reflns_number 13170
_diffrn_reflns_point_group_measured_fraction_full 0.999
_diffrn_reflns_point_group_measured_fraction_max 0.989
_diffrn_reflns_theta_full 25.242
_diffrn_reflns_theta_max 26.994
_diffrn_reflns_theta_min 2.278
_diffrn_source 'micro-focus sealed X-ray tube'
_exptl_absorpt_coefficient_mu 0.329
_exptl_absorpt_correction_T_max 0.977
_exptl_absorpt_correction_T_min 0.958
_exptl_absorpt_correction_type multi-scan
_exptl_absorpt_process_details
;
CrysAlisPro, Agilent Technologies,
Version 1.171.35.19 (release 27-10-2011 CrysAlis171 .NET)
(compiled Oct 27 2011,15:02:11)
Empirical absorption correction using spherical harmonics,
 implemented in SCALE3 ABSPACK scaling algorithm.
;
_exptl_crystal_colour green
_exptl_crystal_density_diffrn 1.249
_exptl_crystal_description plate
_exptl_crystal_F_000 682
_exptl_crystal_size_max 0.18
_exptl_crystal_size_mid 0.11
_exptl_crystal_size_min 0.07
_refine_diff_density_max 0.436
_refine_diff_density_min -0.303
_refine_diff_density_rms 0.051
_refine_ls_extinction_method none
_refine_ls_goodness_of_fit_ref 1.039
_refine_ls_hydrogen_treatment constr
_refine_ls_matrix_type full
_refine_ls_number_parameters 412
_refine_ls_number_reflns 7355
_refine_ls_number_restraints 0
_refine_ls_restrained_S_all 1.039
_refine_ls_R_factor_all 0.0462
_refine_ls_R_factor_gt 0.0376
_refine_ls_shift/su_max 0.000
_refine_ls_shift/su_mean 0.000
_refine_ls_structure_factor_coef Fsqd
_refine_ls_weighting_details 'w=1/[\s^2^(Fo^2^)+(0.0334P)^2^+0.7929P] where P=(Fo^2^+2Fc^2^)/3'
_refine_ls_weighting_scheme calc
_refine_ls_wR_factor_gt 0.0867
_refine_ls_wR_factor_ref 0.0926
_reflns_Friedel_coverage 0.000
_reflns_number_gt 6276
_reflns_number_total 7355
_reflns_threshold_expression 'I > 2\s(I)'
_cod_data_source_file d2dt02274e2.cif
_cod_data_source_block shelx_CCDC1
_cod_database_code 7711479
_shelx_shelxl_version_number 2018/3
_shelx_space_group_comment
;
The symmetry employed for this shelxl refinement is uniquely defined
by the following loop, which should always be used as a source of
symmetry information in preference to the above space-group names.
They are only intended as comments.
;

loop_
_space_group_symop_operation_xyz
'x, y, z'
'-x, -y, -z'

loop_
_atom_site_label
_atom_site_type_symbol
_atom_site_fract_x
_atom_site_fract_y
_atom_site_fract_z
_atom_site_U_iso_or_equiv
_atom_site_adp_type
_atom_site_occupancy
_atom_site_site_symmetry_order
_atom_site_calc_flag
_atom_site_refinement_flags_posn
_atom_site_refinement_flags_adp
_atom_site_refinement_flags_occupancy
_atom_site_disorder_assembly
_atom_site_disorder_group
C1 C 0.55362(17) 0.51610(13) 0.84560(10) 0.0165(3) Uani 1 1 d . . . . .
H1 H 0.576559 0.523710 0.790007 0.020 Uiso 1 1 calc R U . . .
C2 C 0.45039(17) 0.67368(13) 0.88058(10) 0.0159(3) Uani 1 1 d . . . . .
C3 C 0.40120(19) 0.75004(14) 0.94818(10) 0.0203(3) Uani 1 1 d . . . . .
H3 H 0.394381 0.738328 1.003982 0.024 Uiso 1 1 calc R U . . .
C4 C 0.36215(19) 0.84224(15) 0.93608(11) 0.0226(4) Uani 1 1 d . . . . .
H4 H 0.331883 0.893429 0.984147 0.027 Uiso 1 1 calc R U . . .
C5 C 0.36646(18) 0.86131(14) 0.85456(11) 0.0209(3) Uani 1 1 d . . . . .
C6 C 0.4101(2) 0.78284(15) 0.78644(11) 0.0232(4) Uani 1 1 d . . . . .
H6 H 0.412231 0.792673 0.729871 0.028 Uiso 1 1 calc R U . . .
C7 C 0.45080(19) 0.69052(14) 0.79773(10) 0.0209(3) Uani 1 1 d . . . . .
H7 H 0.479034 0.638554 0.749122 0.025 Uiso 1 1 calc R U . . .
C8 C 0.3208(2) 0.96048(16) 0.84134(13) 0.0298(4) Uani 1 1 d . . . . .
H8A H 0.357439 0.975227 0.788266 0.045 Uiso 1 1 calc R U . . .
H8B H 0.363916 1.032450 0.894000 0.045 Uiso 1 1 calc R U . . .
H8C H 0.211531 0.938115 0.833162 0.045 Uiso 1 1 calc R U . . .
C9 C 0.64178(17) 0.35325(13) 0.81929(9) 0.0150(3) Uani 1 1 d . . . . .
C10 C 0.59631(17) 0.23740(14) 0.82028(10) 0.0170(3) Uani 1 1 d . . . . .
H10 H 0.524158 0.216003 0.856651 0.020 Uiso 1 1 calc R U . . .
C11 C 0.65396(18) 0.15340(14) 0.76958(10) 0.0185(3) Uani 1 1 d . . . . .
H11 H 0.621562 0.075892 0.772325 0.022 Uiso 1 1 calc R U . . .
C12 C 0.75867(18) 0.18062(14) 0.71459(10) 0.0195(3) Uani 1 1 d . . . . .
C13 C 0.80436(19) 0.29530(15) 0.71354(11) 0.0230(4) Uani 1 1 d . . . . .
H13 H 0.875408 0.315684 0.676298 0.028 Uiso 1 1 calc R U . . .
C14 C 0.74936(18) 0.38168(14) 0.76539(10) 0.0201(3) Uani 1 1 d . . . . .
H14 H 0.784883 0.459873 0.764162 0.024 Uiso 1 1 calc R U . . .
C15 C 0.8174(2) 0.08773(15) 0.65687(12) 0.0283(4) Uani 1 1 d . . . . .
H15A H 0.746673 0.040528 0.601472 0.042 Uiso 1 1 calc R U . . .
H15B H 0.829305 0.035970 0.689263 0.042 Uiso 1 1 calc R U . . .
H15C H 0.914476 0.126408 0.642422 0.042 Uiso 1 1 calc R U . . .
C16 C 0.15417(19) 0.43508(15) 0.93837(12) 0.0263(4) Uani 1 1 d . . . . .
H16A H 0.147460 0.457700 0.884728 0.032 Uiso 1 1 calc R U . . .
H16B H 0.168833 0.505591 0.992315 0.032 Uiso 1 1 calc R U . . .
C17 C 0.0140(2) 0.33601(16) 0.93528(12) 0.0283(4) Uani 1 1 d . . . . .
H17A H -0.073668 0.337902 0.900420 0.034 Uiso 1 1 calc R U . . .
H17B H -0.007488 0.340240 0.996179 0.034 Uiso 1 1 calc R U . . .
C18 C 0.0553(2) 0.22630(16) 0.88874(13) 0.0304(4) Uani 1 1 d . . . . .
H18A H -0.005723 0.157228 0.902780 0.036 Uiso 1 1 calc R U . . .
H18B H 0.042536 0.206656 0.823063 0.036 Uiso 1 1 calc R U . . .
C19 C 0.21805(19) 0.26371(14) 0.92770(12) 0.0241(4) Uani 1 1 d . . . . .
H19A H 0.228034 0.250397 0.985222 0.029 Uiso 1 1 calc R U . . .
H19B H 0.271439 0.218982 0.885895 0.029 Uiso 1 1 calc R U . . .
C20 C 0.06595(17) 0.51547(13) 0.66318(10) 0.0162(3) Uani 1 1 d . . . . .
H20 H 0.087311 0.518177 0.722693 0.019 Uiso 1 1 calc R U . . .
C21 C -0.04030(17) 0.66922(13) 0.71108(10) 0.0162(3) Uani 1 1 d . . . . .
C22 C -0.13952(19) 0.71967(14) 0.68454(10) 0.0201(3) Uani 1 1 d . . . . .
H22 H -0.173115 0.698551 0.622627 0.024 Uiso 1 1 calc R U . . .
C23 C -0.18973(19) 0.79979(14) 0.74671(11) 0.0210(3) Uani 1 1 d . . . . .
H23 H -0.256633 0.832562 0.726355 0.025 Uiso 1 1 calc R U . . .
C24 C -0.14447(18) 0.83344(13) 0.83834(10) 0.0190(3) Uani 1 1 d . . . . .
C25 C -0.04559(19) 0.78358(14) 0.86476(10) 0.0208(3) Uani 1 1 d . . . . .
H25 H -0.012754 0.804897 0.926791 0.025 Uiso 1 1 calc R U . . .
C26 C 0.00678(18) 0.70361(14) 0.80345(10) 0.0194(3) Uani 1 1 d . . . . .
H26 H 0.074841 0.671986 0.824096 0.023 Uiso 1 1 calc R U . . .
C27 C -0.2020(2) 0.91915(14) 0.90573(11) 0.0245(4) Uani 1 1 d . . . . .
H27A H -0.294042 0.875122 0.922025 0.037 Uiso 1 1 calc R U . . .
H27B H -0.222967 0.974350 0.879519 0.037 Uiso 1 1 calc R U . . .
H27C H -0.126374 0.963509 0.959307 0.037 Uiso 1 1 calc R U . . .
C28 C 0.14529(17) 0.34819(13) 0.60339(10) 0.0152(3) Uani 1 1 d . . . . .
C29 C 0.23215(18) 0.35844(14) 0.68069(10) 0.0194(3) Uani 1 1 d . . . . .
H29 H 0.262695 0.430771 0.730098 0.023 Uiso 1 1 calc R U . . .
C30 C 0.27414(19) 0.26385(15) 0.68588(11) 0.0221(4) Uani 1 1 d . . . . .
H30 H 0.332314 0.272594 0.739191 0.026 Uiso 1 1 calc R U . . .
C31 C 0.23276(19) 0.15612(14) 0.61447(11) 0.0197(3) Uani 1 1 d . . . . .
C32 C 0.15011(18) 0.14768(14) 0.53703(10) 0.0181(3) Uani 1 1 d . . . . .
H32 H 0.122974 0.076311 0.486876 0.022 Uiso 1 1 calc R U . . .
C33 C 0.10642(17) 0.24085(14) 0.53128(10) 0.0162(3) Uani 1 1 d . . . . .
H33 H 0.049136 0.231892 0.477590 0.019 Uiso 1 1 calc R U . . .
C34 C 0.2757(2) 0.05267(16) 0.62128(13) 0.0322(4) Uani 1 1 d . . . . .
H34A H 0.333277 0.075235 0.680409 0.048 Uiso 0.5 1 calc R U P . .
H34B H 0.185019 -0.014660 0.612847 0.048 Uiso 0.5 1 calc R U P . .
H34C H 0.336577 0.030370 0.574983 0.048 Uiso 0.5 1 calc R U P . .
H34D H 0.236638 -0.014605 0.565084 0.048 Uiso 0.5 1 calc R U P . .
H34E H 0.384897 0.075290 0.632646 0.048 Uiso 0.5 1 calc R U P . .
H34F H 0.233338 0.030260 0.670510 0.048 Uiso 0.5 1 calc R U P . .
C35 C 0.26784(19) 0.74252(14) 0.53052(12) 0.0234(4) Uani 1 1 d . . . . .
H35A H 0.257295 0.778225 0.593847 0.028 Uiso 1 1 calc R U . . .
H35B H 0.206243 0.766215 0.492819 0.028 Uiso 1 1 calc R U . . .
C36 C 0.4306(2) 0.78238(17) 0.51784(16) 0.0388(5) Uani 1 1 d . . . . .
H36A H 0.439840 0.794654 0.459803 0.047 Uiso 1 1 calc R U . . .
H36B H 0.488750 0.856861 0.566612 0.047 Uiso 1 1 calc R U . . .
C37 C 0.4839(2) 0.68114(18) 0.52024(15) 0.0384(5) Uani 1 1 d . . . . .
H37A H 0.565904 0.675763 0.484530 0.046 Uiso 1 1 calc R U . . .
H37B H 0.518492 0.690248 0.582369 0.046 Uiso 1 1 calc R U . . .
C38 C 0.3460(2) 0.57489(16) 0.47948(13) 0.0296(4) Uani 1 1 d . . . . .
H38A H 0.339341 0.543703 0.413596 0.036 Uiso 1 1 calc R U . . .
H38B H 0.347282 0.511467 0.503080 0.036 Uiso 1 1 calc R U . . .
N1 N 0.49463(15) 0.58747(11) 0.90158(8) 0.0162(3) Uani 1 1 d . . . . .
N2 N 0.57833(15) 0.43355(11) 0.87254(8) 0.0165(3) Uani 1 1 d . . . . .
N3 N 0.00688(15) 0.58958(11) 0.64431(8) 0.0169(3) Uani 1 1 d . . . . .
N4 N 0.09320(15) 0.43743(11) 0.59357(8) 0.0164(3) Uani 1 1 d . . . . .
V1 V 0.500000 0.500000 1.000000 0.01338(9) Uani 1 2 d S . P . .
V2 V 0.000000 0.500000 0.500000 0.01392(9) Uani 1 2 d S . P . .
O1 O 0.27656(12) 0.38838(9) 0.94086(7) 0.0201(2) Uani 1 1 d . . . . .
O2 O 0.22179(13) 0.61556(10) 0.50410(8) 0.0235(3) Uani 1 1 d . . . . .

loop_
_atom_site_aniso_label
_atom_site_aniso_U_11
_atom_site_aniso_U_22
_atom_site_aniso_U_33
_atom_site_aniso_U_23
_atom_site_aniso_U_13
_atom_site_aniso_U_12
C1 0.0181(8) 0.0164(8) 0.0149(7) 0.0052(6) 0.0030(6) 0.0058(6)
C2 0.0155(8) 0.0134(7) 0.0191(7) 0.0062(6) 0.0009(6) 0.0048(6)
C3 0.0252(9) 0.0215(8) 0.0180(8) 0.0076(6) 0.0042(6) 0.0120(7)
C4 0.0253(9) 0.0201(8) 0.0255(8) 0.0063(7) 0.0060(7) 0.0133(7)
C5 0.0179(8) 0.0171(8) 0.0317(9) 0.0125(7) 0.0041(7) 0.0072(6)
C6 0.0272(9) 0.0246(9) 0.0248(8) 0.0157(7) 0.0069(7) 0.0105(7)
C7 0.0257(9) 0.0203(8) 0.0199(8) 0.0077(6) 0.0063(6) 0.0108(7)
C8 0.0299(10) 0.0253(9) 0.0463(11) 0.0227(8) 0.0118(8) 0.0142(8)
C9 0.0153(8) 0.0159(7) 0.0130(7) 0.0029(6) 0.0003(6) 0.0068(6)
C10 0.0166(8) 0.0187(8) 0.0177(7) 0.0080(6) 0.0052(6) 0.0067(6)
C11 0.0187(8) 0.0141(8) 0.0223(8) 0.0051(6) 0.0025(6) 0.0064(6)
C12 0.0175(8) 0.0179(8) 0.0207(8) 0.0015(6) 0.0039(6) 0.0077(6)
C13 0.0224(9) 0.0215(9) 0.0241(8) 0.0064(7) 0.0113(7) 0.0064(7)
C14 0.0218(9) 0.0157(8) 0.0233(8) 0.0068(6) 0.0078(6) 0.0063(6)
C15 0.0282(10) 0.0210(9) 0.0325(10) 0.0019(7) 0.0138(8) 0.0101(7)
C16 0.0220(9) 0.0252(9) 0.0335(10) 0.0081(7) 0.0000(7) 0.0134(7)
C17 0.0206(9) 0.0357(10) 0.0305(9) 0.0122(8) 0.0042(7) 0.0112(8)
C18 0.0216(9) 0.0241(9) 0.0379(10) 0.0075(8) -0.0003(7) 0.0011(7)
C19 0.0222(9) 0.0162(8) 0.0332(9) 0.0085(7) 0.0033(7) 0.0055(7)
C20 0.0167(8) 0.0147(7) 0.0172(7) 0.0057(6) 0.0034(6) 0.0052(6)
C21 0.0165(8) 0.0116(7) 0.0200(8) 0.0051(6) 0.0061(6) 0.0038(6)
C22 0.0249(9) 0.0198(8) 0.0195(8) 0.0086(6) 0.0069(6) 0.0107(7)
C23 0.0220(9) 0.0197(8) 0.0267(8) 0.0095(7) 0.0079(7) 0.0124(7)
C24 0.0180(8) 0.0116(7) 0.0243(8) 0.0035(6) 0.0085(6) 0.0028(6)
C25 0.0235(9) 0.0175(8) 0.0181(8) 0.0030(6) 0.0031(6) 0.0053(7)
C26 0.0193(8) 0.0158(8) 0.0223(8) 0.0051(6) 0.0016(6) 0.0066(6)
C27 0.0252(9) 0.0176(8) 0.0268(9) 0.0015(7) 0.0085(7) 0.0075(7)
C28 0.0146(8) 0.0147(7) 0.0188(7) 0.0069(6) 0.0059(6) 0.0067(6)
C29 0.0207(8) 0.0140(8) 0.0195(8) 0.0010(6) -0.0007(6) 0.0057(6)
C30 0.0233(9) 0.0220(9) 0.0213(8) 0.0069(6) -0.0025(6) 0.0095(7)
C31 0.0204(8) 0.0167(8) 0.0257(8) 0.0090(6) 0.0035(6) 0.0094(6)
C32 0.0191(8) 0.0139(7) 0.0204(8) 0.0034(6) 0.0053(6) 0.0066(6)
C33 0.0159(8) 0.0189(8) 0.0160(7) 0.0064(6) 0.0044(6) 0.0082(6)
C34 0.0417(12) 0.0217(9) 0.0367(10) 0.0095(8) -0.0022(8) 0.0173(8)
C35 0.0210(9) 0.0138(8) 0.0334(9) 0.0069(7) 0.0005(7) 0.0049(7)
C36 0.0212(10) 0.0268(10) 0.0690(14) 0.0211(10) 0.0073(9) 0.0039(8)
C37 0.0211(10) 0.0344(11) 0.0597(13) 0.0157(10) 0.0070(9) 0.0097(8)
C38 0.0201(9) 0.0244(9) 0.0467(11) 0.0102(8) 0.0131(8) 0.0119(7)
N1 0.0191(7) 0.0153(6) 0.0167(6) 0.0062(5) 0.0035(5) 0.0083(5)
N2 0.0186(7) 0.0158(6) 0.0174(6) 0.0054(5) 0.0044(5) 0.0089(5)
N3 0.0192(7) 0.0145(6) 0.0188(6) 0.0053(5) 0.0056(5) 0.0082(5)
N4 0.0179(7) 0.0143(6) 0.0194(6) 0.0066(5) 0.0049(5) 0.0077(5)
V1 0.01511(19) 0.01212(18) 0.01467(18) 0.00474(14) 0.00334(13) 0.00675(14)
V2 0.01468(19) 0.01211(18) 0.01751(19) 0.00593(14) 0.00523(14) 0.00678(14)
O1 0.0161(6) 0.0148(6) 0.0296(6) 0.0066(5) 0.0016(4) 0.0068(4)
O2 0.0169(6) 0.0153(6) 0.0396(7) 0.0086(5) 0.0097(5) 0.0076(5)

loop_
_atom_type_symbol
_atom_type_description
_atom_type_scat_dispersion_real
_atom_type_scat_dispersion_imag
_atom_type_scat_source
C C 0.0033 0.0016 'International Tables Vol C Tables 4.2.6.8 and 6.1.1.4'
H H 0.0000 0.0000 'International Tables Vol C Tables 4.2.6.8 and 6.1.1.4'
N N 0.0061 0.0033 'International Tables Vol C Tables 4.2.6.8 and 6.1.1.4'
V V 0.3005 0.5294 'International Tables Vol C Tables 4.2.6.8 and 6.1.1.4'
O O 0.0106 0.0060 'International Tables Vol C Tables 4.2.6.8 and 6.1.1.4'

loop_
_geom_angle_atom_site_label_1
_geom_angle_atom_site_label_2
_geom_angle_atom_site_label_3
_geom_angle
_geom_angle_site_symmetry_1
_geom_angle_site_symmetry_3
_geom_angle_publ_flag
N2 C1 N1 115.26(14) . . ?
N2 C1 H1 122.4 . . ?
N1 C1 H1 122.4 . . ?
C3 C2 N1 117.18(13) . . ?
C3 C2 C7 116.90(14) . . ?
N1 C2 C7 125.92(14) . . ?
C4 C3 C2 121.94(15) . . ?
C4 C3 H3 119.0 . . ?
C2 C3 H3 119.0 . . ?
C3 C4 C5 121.26(15) . . ?
C3 C4 H4 119.4 . . ?
C5 C4 H4 119.4 . . ?
C6 C5 C4 116.76(15) . . ?
C6 C5 C8 122.28(15) . . ?
C4 C5 C8 120.93(15) . . ?
C5 C6 C7 122.68(15) . . ?
C5 C6 H6 118.7 . . ?
C7 C6 H6 118.7 . . ?
C6 C7 C2 120.38(15) . . ?
C6 C7 H7 119.8 . . ?
C2 C7 H7 119.8 . . ?
C5 C8 H8A 109.5 . . ?
C5 C8 H8B 109.5 . . ?
H8A C8 H8B 109.5 . . ?
C5 C8 H8C 109.5 . . ?
H8A C8 H8C 109.5 . . ?
H8B C8 H8C 109.5 . . ?
C14 C9 C10 117.50(14) . . ?
C14 C9 N2 124.17(14) . . ?
C10 C9 N2 118.33(14) . . ?
C11 C10 C9 121.60(14) . . ?
C11 C10 H10 119.2 . . ?
C9 C10 H10 119.2 . . ?
C10 C11 C12 121.08(15) . . ?
C10 C11 H11 119.5 . . ?
C12 C11 H11 119.5 . . ?
C13 C12 C11 117.54(14) . . ?
C13 C12 C15 121.43(15) . . ?
C11 C12 C15 121.02(15) . . ?
C12 C13 C14 122.15(15) . . ?
C12 C13 H13 118.9 . . ?
C14 C13 H13 118.9 . . ?
C13 C14 C9 120.11(15) . . ?
C13 C14 H14 119.9 . . ?
C9 C14 H14 119.9 . . ?
C12 C15 H15A 109.5 . . ?
C12 C15 H15B 109.5 . . ?
H15A C15 H15B 109.5 . . ?
C12 C15 H15C 109.5 . . ?
H15A C15 H15C 109.5 . . ?
H15B C15 H15C 109.5 . . ?
O1 C16 C17 105.70(14) . . ?
O1 C16 H16A 110.6 . . ?
C17 C16 H16A 110.6 . . ?
O1 C16 H16B 110.6 . . ?
C17 C16 H16B 110.6 . . ?
H16A C16 H16B 108.7 . . ?
C16 C17 C18 102.14(14) . . ?
C16 C17 H17A 111.3 . . ?
C18 C17 H17A 111.3 . . ?
C16 C17 H17B 111.3 . . ?
C18 C17 H17B 111.3 . . ?
H17A C17 H17B 109.2 . . ?
C19 C18 C17 102.45(14) . . ?
C19 C18 H18A 111.3 . . ?
C17 C18 H18A 111.3 . . ?
C19 C18 H18B 111.3 . . ?
C17 C18 H18B 111.3 . . ?
H18A C18 H18B 109.2 . . ?
O1 C19 C18 104.73(13) . . ?
O1 C19 H19A 110.8 . . ?
C18 C19 H19A 110.8 . . ?
O1 C19 H19B 110.8 . . ?
C18 C19 H19B 110.8 . . ?
H19A C19 H19B 108.9 . . ?
N4 C20 N3 115.51(14) . . ?
N4 C20 H20 122.2 . . ?
N3 C20 H20 122.2 . . ?
C22 C21 N3 118.23(14) . . ?
C22 C21 C26 117.22(14) . . ?
N3 C21 C26 124.55(14) . . ?
C23 C22 C21 121.40(15) . . ?
C23 C22 H22 119.3 . . ?
C21 C22 H22 119.3 . . ?
C22 C23 C24 121.64(15) . . ?
C22 C23 H23 119.2 . . ?
C24 C23 H23 119.2 . . ?
C25 C24 C23 116.99(14) . . ?
C25 C24 C27 121.73(15) . . ?
C23 C24 C27 121.28(15) . . ?
C26 C25 C24 122.25(15) . . ?
C26 C25 H25 118.9 . . ?
C24 C25 H25 118.9 . . ?
C25 C26 C21 120.49(15) . . ?
C25 C26 H26 119.8 . . ?
C21 C26 H26 119.8 . . ?
C24 C27 H27A 109.5 . . ?
C24 C27 H27B 109.5 . . ?
H27A C27 H27B 109.5 . . ?
C24 C27 H27C 109.5 . . ?
H27A C27 H27C 109.5 . . ?
H27B C27 H27C 109.5 . . ?
C29 C28 C33 117.59(14) . . ?
C29 C28 N4 124.51(14) . . ?
C33 C28 N4 117.89(13) . . ?
C30 C29 C28 120.69(14) . . ?
C30 C29 H29 119.7 . . ?
C28 C29 H29 119.7 . . ?
C29 C30 C31 121.56(15) . . ?
C29 C30 H30 119.2 . . ?
C31 C30 H30 119.2 . . ?
C32 C31 C30 117.44(14) . . ?
C32 C31 C34 121.24(15) . . ?
C30 C31 C34 121.32(15) . . ?
C33 C32 C31 121.56(14) . . ?
C33 C32 H32 119.2 . . ?
C31 C32 H32 119.2 . . ?
C32 C33 C28 121.12(14) . . ?
C32 C33 H33 119.4 . . ?
C28 C33 H33 119.4 . . ?
C31 C34 H34A 109.5 . . ?
C31 C34 H34B 109.5 . . ?
H34A C34 H34B 109.5 . . ?
C31 C34 H34C 109.5 . . ?
H34A C34 H34C 109.5 . . ?
H34B C34 H34C 109.5 . . ?
H34D C34 H34E 109.5 . . ?
H34D C34 H34F 109.5 . . ?
H34E C34 H34F 109.5 . . ?
O2 C35 C36 106.01(14) . . ?
O2 C35 H35A 110.5 . . ?
C36 C35 H35A 110.5 . . ?
O2 C35 H35B 110.5 . . ?
C36 C35 H35B 110.5 . . ?
H35A C35 H35B 108.7 . . ?
C37 C36 C35 103.90(15) . . ?
C37 C36 H36A 111.0 . . ?
C35 C36 H36A 111.0 . . ?
C37 C36 H36B 111.0 . . ?
C35 C36 H36B 111.0 . . ?
H36A C36 H36B 109.0 . . ?
C38 C37 C36 102.71(16) . . ?
C38 C37 H37A 111.2 . . ?
C36 C37 H37A 111.2 . . ?
C38 C37 H37B 111.2 . . ?
C36 C37 H37B 111.2 . . ?
H37A C37 H37B 109.1 . . ?
O2 C38 C37 105.75(15) . . ?
O2 C38 H38A 110.6 . . ?
C37 C38 H38A 110.6 . . ?
O2 C38 H38B 110.6 . . ?
C37 C38 H38B 110.6 . . ?
H38A C38 H38B 108.7 . . ?
C1 N1 C2 122.73(13) . . ?
C1 N1 V1 91.65(10) . . ?
C2 N1 V1 145.51(10) . . ?
C1 N2 C9 120.54(13) . . ?
C1 N2 V1 91.81(9) . . ?
C9 N2 V1 147.54(10) . . ?
C20 N3 C21 121.09(13) . . ?
C20 N3 V2 90.43(9) . . ?
C21 N3 V2 147.47(10) . . ?
C20 N4 C28 121.36(13) . . ?
C20 N4 V2 92.36(10) . . ?
C28 N4 V2 145.59(10) . . ?
O1 V1 O1 180.0 2_667 . ?
O1 V1 N2 89.84(5) 2_667 . ?
O1 V1 N2 90.17(5) . . ?
O1 V1 N2 90.16(5) 2_667 2_667 ?
O1 V1 N2 89.83(5) . 2_667 ?
N2 V1 N2 180.00(6) . 2_667 ?
O1 V1 N1 87.70(5) 2_667 2_667 ?
O1 V1 N1 92.30(5) . 2_667 ?
N2 V1 N1 118.77(5) . 2_667 ?
N2 V1 N1 61.23(5) 2_667 2_667 ?
O1 V1 N1 92.30(5) 2_667 . ?
O1 V1 N1 87.70(5) . . ?
N2 V1 N1 61.23(5) . . ?
N2 V1 N1 118.77(5) 2_667 . ?
N1 V1 N1 180.00(7) 2_667 . ?
O2 V2 O2 180.0 . 2_566 ?
O2 V2 N4 91.17(5) . 2_566 ?
O2 V2 N4 88.83(5) 2_566 2_566 ?
O2 V2 N4 88.83(5) . . ?
O2 V2 N4 91.17(5) 2_566 . ?
N4 V2 N4 180.00(4) 2_566 . ?
O2 V2 N3 88.70(5) . 2_566 ?
O2 V2 N3 91.30(5) 2_566 2_566 ?
N4 V2 N3 61.64(5) 2_566 2_566 ?
N4 V2 N3 118.36(5) . 2_566 ?
O2 V2 N3 91.30(5) . . ?
O2 V2 N3 88.70(5) 2_566 . ?
N4 V2 N3 118.36(5) 2_566 . ?
N4 V2 N3 61.64(5) . . ?
N3 V2 N3 180.0 2_566 . ?
C19 O1 C16 109.89(13) . . ?
C19 O1 V1 124.65(10) . . ?
C16 O1 V1 122.26(10) . . ?
C35 O2 C38 110.15(13) . . ?
C35 O2 V2 125.86(10) . . ?
C38 O2 V2 123.99(10) . . ?

loop_
_geom_bond_atom_site_label_1
_geom_bond_atom_site_label_2
_geom_bond_distance
_geom_bond_site_symmetry_2
_geom_bond_publ_flag
C1 N2 1.322(2) . ?
C1 N1 1.324(2) . ?
C1 H1 0.9500 . ?
C2 C3 1.400(2) . ?
C2 N1 1.4013(19) . ?
C2 C7 1.405(2) . ?
C3 C4 1.386(2) . ?
C3 H3 0.9500 . ?
C4 C5 1.397(2) . ?
C4 H4 0.9500 . ?
C5 C6 1.390(2) . ?
C5 C8 1.510(2) . ?
C6 C7 1.391(2) . ?
C6 H6 0.9500 . ?
C7 H7 0.9500 . ?
C8 H8A 0.9800 . ?
C8 H8B 0.9800 . ?
C8 H8C 0.9800 . ?
C9 C14 1.402(2) . ?
C9 C10 1.401(2) . ?
C9 N2 1.4039(19) . ?
C10 C11 1.384(2) . ?
C10 H10 0.9500 . ?
C11 C12 1.393(2) . ?
C11 H11 0.9500 . ?
C12 C13 1.387(2) . ?
C12 C15 1.510(2) . ?
C13 C14 1.395(2) . ?
C13 H13 0.9500 . ?
C14 H14 0.9500 . ?
C15 H15A 0.9800 . ?
C15 H15B 0.9800 . ?
C15 H15C 0.9800 . ?
C16 O1 1.454(2) . ?
C16 C17 1.515(3) . ?
C16 H16A 0.9900 . ?
C16 H16B 0.9900 . ?
C17 C18 1.522(3) . ?
C17 H17A 0.9900 . ?
C17 H17B 0.9900 . ?
C18 C19 1.511(3) . ?
C18 H18A 0.9900 . ?
C18 H18B 0.9900 . ?
C19 O1 1.444(2) . ?
C19 H19A 0.9900 . ?
C19 H19B 0.9900 . ?
C20 N4 1.3232(19) . ?
C20 N3 1.325(2) . ?
C20 H20 0.9500 . ?
C21 C22 1.401(2) . ?
C21 N3 1.4048(19) . ?
C21 C26 1.407(2) . ?
C22 C23 1.387(2) . ?
C22 H22 0.9500 . ?
C23 C24 1.394(2) . ?
C23 H23 0.9500 . ?
C24 C25 1.392(2) . ?
C24 C27 1.512(2) . ?
C25 C26 1.391(2) . ?
C25 H25 0.9500 . ?
C26 H26 0.9500 . ?
C27 H27A 0.9800 . ?
C27 H27B 0.9800 . ?
C27 H27C 0.9800 . ?
C28 C29 1.401(2) . ?
C28 C33 1.403(2) . ?
C28 N4 1.4049(19) . ?
C29 C30 1.391(2) . ?
C29 H29 0.9500 . ?
C30 C31 1.399(2) . ?
C30 H30 0.9500 . ?
C31 C32 1.390(2) . ?
C31 C34 1.512(2) . ?
C32 C33 1.385(2) . ?
C32 H32 0.9500 . ?
C33 H33 0.9500 . ?
C34 H34A 0.9800 . ?
C34 H34B 0.9800 . ?
C34 H34C 0.9800 . ?
C34 H34D 0.9800 . ?
C34 H34E 0.9800 . ?
C34 H34F 0.9800 . ?
C35 O2 1.439(2) . ?
C35 C36 1.518(3) . ?
C35 H35A 0.9900 . ?
C35 H35B 0.9900 . ?
C36 C37 1.517(3) . ?
C36 H36A 0.9900 . ?
C36 H36B 0.9900 . ?
C37 C38 1.501(3) . ?
C37 H37A 0.9900 . ?
C37 H37B 0.9900 . ?
C38 O2 1.441(2) . ?
C38 H38A 0.9900 . ?
C38 H38B 0.9900 . ?
N1 V1 2.1953(13) . ?
N2 V1 2.1933(14) . ?
N3 V2 2.2070(14) . ?
N4 V2 2.1643(13) . ?
V1 O1 2.1352(14) 2_667 ?
V1 O1 2.1352(14) . ?
V2 O2 2.1566(14) . ?
V2 O2 2.1566(14) 2_566 ?
